data_7152873
loop_
_publ_author_name
'Rowley, Julian H.'
'Yau, Sze Chak'
'Kariuki, Benson M.'
'Kennedy, Alan R.'
'Tomkinson, Nicholas C. O.'

_publ_section_title
;
 Readily accessible chiral at nitrogen cage structures.
;
_journal_issue 13
_journal_name_full 'Organic &amp; biomolecular chemistry'
_journal_page_first 2198
_journal_page_last 2205
_journal_paper_doi 10.1039/c3ob27458f
_journal_volume 11
_journal_year 2013
_chemical_formula_sum 'C17 H24 N4 O2'
_chemical_formula_weight 316.40
_chemical_name_systematic
;
?
;
_space_group_IT_number 19
_symmetry_cell_setting orthorhombic
_symmetry_space_group_name_Hall 'P 2ac 2ab'
_symmetry_space_group_name_H-M 'P 21 21 21'
_atom_sites_solution_hydrogens geom
_atom_sites_solution_primary direct
_atom_sites_solution_secondary difmap
_audit_creation_method SHELXL-97
_cell_angle_alpha 90.00
_cell_angle_beta 90.00
_cell_angle_gamma 90.00
_cell_formula_units_Z 4
_cell_length_a 8.5300(3)
_cell_length_b 12.4076(4)
_cell_length_c 15.1863(7)
_cell_measurement_reflns_used 5746
_cell_measurement_temperature 123(2)
_cell_measurement_theta_max 73.2778
_cell_measurement_theta_min 4.5982
_cell_volume 1607.27(11)
_computing_structure_refinement 'SHELXL-97 (Sheldrick, 2008)'
_diffrn_ambient_temperature 123(2)
_diffrn_measured_fraction_theta_full 0.969
_diffrn_measured_fraction_theta_max 0.959
_diffrn_measurement_device_type 'Oxford Diffraction Gemini S'
_diffrn_measurement_method 'omega scans'
_diffrn_radiation_monochromator graphite
_diffrn_radiation_source 'fine-focus sealed tube'
_diffrn_radiation_type CuK\a
_diffrn_radiation_wavelength 1.54180
_diffrn_reflns_av_R_equivalents 0.0204
_diffrn_reflns_av_sigmaI/netI 0.0185
_diffrn_reflns_limit_h_max 10
_diffrn_reflns_limit_h_min -8
_diffrn_reflns_limit_k_max 15
_diffrn_reflns_limit_k_min -15
_diffrn_reflns_limit_l_max 18
_diffrn_reflns_limit_l_min -18
_diffrn_reflns_number 7943
_diffrn_reflns_theta_full 70.00
_diffrn_reflns_theta_max 73.43
_diffrn_reflns_theta_min 4.60
_exptl_absorpt_coefficient_mu 0.708
_exptl_absorpt_correction_T_max 1.00000
_exptl_absorpt_correction_T_min 0.85183
_exptl_absorpt_correction_type multi-scan
_exptl_absorpt_process_details
;
CrysAlisPro, Agilent Technologies,
Version 1.171.34.46 (release 25-11-2010 CrysAlis171 .NET)
(compiled Nov 25 2010,17:55:46)
Empirical absorption correction using spherical harmonics,
implemented in SCALE3 ABSPACK scaling algorithm.
;
_exptl_crystal_colour colourless
_exptl_crystal_density_diffrn 1.308
_exptl_crystal_density_method 'not measured'
_exptl_crystal_description 'flattened prism'
_exptl_crystal_F_000 680
_exptl_crystal_size_max 0.35
_exptl_crystal_size_mid 0.25
_exptl_crystal_size_min 0.15
_refine_diff_density_max 0.204
_refine_diff_density_min -0.274
_refine_diff_density_rms 0.058
_refine_ls_abs_structure_details 'Flack H D (1983), Acta Cryst. A39, 876-881'
_refine_ls_abs_structure_Flack -0.1(3)
_refine_ls_extinction_method none
_refine_ls_goodness_of_fit_ref 1.154
_refine_ls_hydrogen_treatment constr
_refine_ls_matrix_type full
_refine_ls_number_parameters 211
_refine_ls_number_reflns 3080
_refine_ls_number_restraints 0
_refine_ls_restrained_S_all 1.154
_refine_ls_R_factor_all 0.0444
_refine_ls_R_factor_gt 0.0387
_refine_ls_shift/su_max 0.001
_refine_ls_shift/su_mean 0.000
_refine_ls_structure_factor_coef Fsqd
_refine_ls_weighting_details 'calc w=1/[\s^2^(Fo^2^)+(0.0534P)^2^+0.8584P] where P=(Fo^2^+2Fc^2^)/3'
_refine_ls_weighting_scheme calc
_refine_ls_wR_factor_gt 0.1035
_refine_ls_wR_factor_ref 0.1165
_reflns_number_gt 2966
_reflns_number_total 3080
_reflns_threshold_expression I>2\s(I)
_cod_data_source_file c3ob27458f.txt
_cod_data_source_block tompkin_jul_july2012
_cod_original_sg_symbol_H-M P212121
_cod_database_code 7152873

loop_
_symmetry_equiv_pos_as_xyz
'x, y, z'
'-x+1/2, -y, z+1/2'
'x+1/2, -y+1/2, -z'
'-x, y+1/2, -z+1/2'

loop_
_atom_site_label
_atom_site_type_symbol
_atom_site_fract_x
_atom_site_fract_y
_atom_site_fract_z
_atom_site_U_iso_or_equiv
_atom_site_adp_type
_atom_site_occupancy
_atom_site_symmetry_multiplicity
_atom_site_calc_flag
_atom_site_refinement_flags
O1 O 0.45272(18) 0.58050(12) 0.73812(11) 0.0314(4) Uani 1 1 d .
O2 O 0.3644(2) 0.71552(12) 0.50402(10) 0.0305(4) Uani 1 1 d .
N1 N 0.4478(2) 0.76005(14) 0.71568(12) 0.0245(4) Uani 1 1 d .
N2 N 0.0913(2) 0.71378(13) 0.74073(12) 0.0237(4) Uani 1 1 d .
N3 N 0.2179(2) 0.87417(13) 0.67748(12) 0.0224(4) Uani 1 1 d .
N4 N 0.1826(2) 0.64602(13) 0.59618(12) 0.0230(4) Uani 1 1 d .
C1 C 0.3833(2) 0.66699(17) 0.74592(14) 0.0238(4) Uani 1 1 d .
C2 C 0.3687(3) 0.86578(16) 0.71932(15) 0.0259(5) Uani 1 1 d .
H2A H 0.3560 0.8858 0.7820 0.031 Uiso 1 1 calc R
H2B H 0.4390 0.9198 0.6922 0.031 Uiso 1 1 calc R
C3 C 0.0915(3) 0.83003(16) 0.73003(15) 0.0256(5) Uani 1 1 d .
H3A H -0.0092 0.8516 0.7028 0.031 Uiso 1 1 calc R
H3B H 0.0959 0.8634 0.7892 0.031 Uiso 1 1 calc R
C4 C 0.2231(3) 0.67247(16) 0.79332(14) 0.0247(4) Uani 1 1 d .
H4 H 0.2362 0.7226 0.8444 0.030 Uiso 1 1 calc R
C5 C 0.6009(3) 0.7546(2) 0.67284(18) 0.0358(5) Uani 1 1 d .
H5A H 0.5875 0.7328 0.6113 0.054 Uiso 1 1 calc R
H5B H 0.6668 0.7017 0.7033 0.054 Uiso 1 1 calc R
H5C H 0.6512 0.8255 0.6752 0.054 Uiso 1 1 calc R
C6 C 0.1836(3) 0.56185(17) 0.83146(16) 0.0311(5) Uani 1 1 d .
H6A H 0.1828 0.5082 0.7841 0.047 Uiso 1 1 calc R
H6B H 0.0800 0.5644 0.8593 0.047 Uiso 1 1 calc R
H6C H 0.2625 0.5419 0.8754 0.047 Uiso 1 1 calc R
C7 C 0.0547(2) 0.65788(16) 0.66091(15) 0.0245(4) Uani 1 1 d .
H7A H -0.0331 0.6960 0.6319 0.029 Uiso 1 1 calc R
H7B H 0.0168 0.5849 0.6766 0.029 Uiso 1 1 calc R
C8 C 0.2603(2) 0.72993(16) 0.55813(13) 0.0221(4) Uani 1 1 d .
C9 C 0.2084(2) 0.84608(15) 0.58372(13) 0.0205(4) Uani 1 1 d .
H9 H 0.0956 0.8528 0.5666 0.025 Uiso 1 1 calc R
C10 C 0.2236(3) 0.53589(17) 0.57002(16) 0.0304(5) Uani 1 1 d .
H10A H 0.3078 0.5381 0.5262 0.046 Uiso 1 1 calc R
H10B H 0.1314 0.5005 0.5446 0.046 Uiso 1 1 calc R
H10C H 0.2590 0.4955 0.6218 0.046 Uiso 1 1 calc R
C11 C 0.2991(2) 0.92800(16) 0.52754(15) 0.0242(4) Uani 1 1 d .
H11A H 0.4075 0.9341 0.5503 0.029 Uiso 1 1 calc R
H11B H 0.3049 0.9014 0.4662 0.029 Uiso 1 1 calc R
C12 C 0.2237(2) 1.03794(16) 0.52797(14) 0.0233(4) Uani 1 1 d .
C13 C 0.2525(3) 1.11337(17) 0.59364(15) 0.0264(5) Uani 1 1 d .
H13 H 0.3250 1.0971 0.6392 0.032 Uiso 1 1 calc R
C14 C 0.1761(3) 1.21284(17) 0.59327(16) 0.0295(5) Uani 1 1 d .
H14 H 0.1962 1.2635 0.6388 0.035 Uiso 1 1 calc R
C15 C 0.0709(3) 1.23792(17) 0.52688(16) 0.0310(5) Uani 1 1 d .
H15 H 0.0187 1.3055 0.5269 0.037 Uiso 1 1 calc R
C16 C 0.0424(3) 1.16387(18) 0.46048(16) 0.0303(5) Uani 1 1 d .
H16 H -0.0286 1.1810 0.4144 0.036 Uiso 1 1 calc R
C17 C 0.1178(3) 1.06428(17) 0.46128(15) 0.0262(4) Uani 1 1 d .
H17 H 0.0969 1.0136 0.4159 0.031 Uiso 1 1 calc R

loop_
_atom_site_aniso_label
_atom_site_aniso_U_11
_atom_site_aniso_U_22
_atom_site_aniso_U_33
_atom_site_aniso_U_23
_atom_site_aniso_U_13
_atom_site_aniso_U_12
O1 0.0268(8) 0.0268(8) 0.0405(10) 0.0048(7) -0.0025(7) 0.0062(6)
O2 0.0333(8) 0.0277(7) 0.0303(9) -0.0011(6) 0.0075(6) 0.0059(6)
N1 0.0239(9) 0.0243(8) 0.0254(9) 0.0013(7) -0.0034(7) -0.0020(7)
N2 0.0249(9) 0.0190(8) 0.0272(10) 0.0012(7) 0.0027(7) 0.0014(7)
N3 0.0275(9) 0.0174(7) 0.0223(9) -0.0009(6) 0.0022(7) -0.0007(7)
N4 0.0261(9) 0.0187(8) 0.0244(9) -0.0019(7) -0.0021(7) 0.0023(7)
C1 0.0246(10) 0.0244(10) 0.0224(10) 0.0025(8) -0.0071(8) -0.0006(8)
C2 0.0351(12) 0.0193(9) 0.0234(10) -0.0005(8) -0.0030(9) -0.0044(9)
C3 0.0310(12) 0.0209(10) 0.0249(11) 0.0018(8) 0.0069(9) 0.0043(8)
C4 0.0314(11) 0.0215(10) 0.0213(10) 0.0015(8) 0.0005(8) -0.0002(8)
C5 0.0240(11) 0.0410(13) 0.0425(14) 0.0096(11) -0.0019(10) -0.0031(10)
C6 0.0358(12) 0.0243(10) 0.0331(12) 0.0090(9) 0.0039(10) 0.0012(9)
C7 0.0224(10) 0.0207(9) 0.0305(12) 0.0034(8) -0.0004(8) -0.0011(8)
C8 0.0218(10) 0.0224(10) 0.0220(10) 0.0007(8) -0.0055(8) 0.0033(8)
C9 0.0208(10) 0.0203(9) 0.0203(10) 0.0014(7) 0.0007(8) 0.0019(8)
C10 0.0371(12) 0.0197(10) 0.0344(12) -0.0060(9) -0.0018(10) 0.0018(9)
C11 0.0238(10) 0.0236(10) 0.0251(11) 0.0038(8) 0.0027(8) 0.0009(8)
C12 0.0233(10) 0.0204(9) 0.0264(11) 0.0063(8) 0.0061(9) -0.0028(8)
C13 0.0236(11) 0.0266(10) 0.0291(11) 0.0035(8) 0.0010(9) -0.0046(8)
C14 0.0328(12) 0.0223(10) 0.0334(12) -0.0032(9) 0.0053(9) -0.0067(9)
C15 0.0349(12) 0.0218(10) 0.0364(13) 0.0048(9) 0.0081(10) 0.0032(9)
C16 0.0314(12) 0.0289(11) 0.0307(12) 0.0089(9) 0.0003(9) 0.0021(9)
C17 0.0300(11) 0.0230(10) 0.0255(11) 0.0034(8) 0.0031(9) -0.0012(9)

loop_
_atom_type_symbol
_atom_type_description
_atom_type_scat_dispersion_real
_atom_type_scat_dispersion_imag
_atom_type_scat_source
O O 0.0492 0.0322 'International Tables Vol C Tables 4.2.6.8 and 6.1.1.4'
N N 0.0311 0.0180 'International Tables Vol C Tables 4.2.6.8 and 6.1.1.4'
C C 0.0181 0.0091 'International Tables Vol C Tables 4.2.6.8 and 6.1.1.4'
H H 0.0000 0.0000 'International Tables Vol C Tables 4.2.6.8 and 6.1.1.4'

loop_
_geom_angle_atom_site_label_1
_geom_angle_atom_site_label_2
_geom_angle_atom_site_label_3
_geom_angle
C1 N1 C5 118.24(19)
C1 N1 C2 123.85(18)
C5 N1 C2 117.83(18)
C7 N2 C3 112.77(17)
C7 N2 C4 117.22(16)
C3 N2 C4 113.95(17)
C2 N3 C3 113.25(17)
C2 N3 C9 117.42(17)
C3 N3 C9 113.79(17)
C8 N4 C10 118.78(19)
C8 N4 C7 124.45(17)
C10 N4 C7 116.74(17)
O1 C1 N1 120.9(2)
O1 C1 C4 120.54(19)
N1 C1 C4 118.56(18)
N3 C2 N1 117.17(17)
N3 C2 H2A 108.0
N1 C2 H2A 108.0
N3 C2 H2B 108.0
N1 C2 H2B 108.0
H2A C2 H2B 107.2
N3 C3 N2 116.00(17)
N3 C3 H3A 108.3
N2 C3 H3A 108.3
N3 C3 H3B 108.3
N2 C3 H3B 108.3
H3A C3 H3B 107.4
N2 C4 C6 110.51(18)
N2 C4 C1 115.98(16)
C6 C4 C1 109.40(17)
N2 C4 H4 106.8
C6 C4 H4 106.8
C1 C4 H4 106.8
N1 C5 H5A 109.5
N1 C5 H5B 109.5
H5A C5 H5B 109.5
N1 C5 H5C 109.5
H5A C5 H5C 109.5
H5B C5 H5C 109.5
C4 C6 H6A 109.5
C4 C6 H6B 109.5
H6A C6 H6B 109.5
C4 C6 H6C 109.5
H6A C6 H6C 109.5
H6B C6 H6C 109.5
N2 C7 N4 116.85(17)
N2 C7 H7A 108.1
N4 C7 H7A 108.1
N2 C7 H7B 108.1
N4 C7 H7B 108.1
H7A C7 H7B 107.3
O2 C8 N4 121.76(19)
O2 C8 C9 120.63(18)
N4 C8 C9 117.59(17)
N3 C9 C11 110.72(16)
N3 C9 C8 116.50(16)
C11 C9 C8 109.31(16)
N3 C9 H9 106.6
C11 C9 H9 106.6
C8 C9 H9 106.6
N4 C10 H10A 109.5
N4 C10 H10B 109.5
H10A C10 H10B 109.5
N4 C10 H10C 109.5
H10A C10 H10C 109.5
H10B C10 H10C 109.5
C12 C11 C9 112.43(17)
C12 C11 H11A 109.1
C9 C11 H11A 109.1
C12 C11 H11B 109.1
C9 C11 H11B 109.1
H11A C11 H11B 107.9
C13 C12 C17 118.52(19)
C13 C12 C11 122.5(2)
C17 C12 C11 118.98(19)
C12 C13 C14 120.7(2)
C12 C13 H13 119.7
C14 C13 H13 119.7
C15 C14 C13 120.3(2)
C15 C14 H14 119.9
C13 C14 H14 119.9
C14 C15 C16 119.6(2)
C14 C15 H15 120.2
C16 C15 H15 120.2
C15 C16 C17 120.0(2)
C15 C16 H16 120.0
C17 C16 H16 120.0
C16 C17 C12 120.9(2)
C16 C17 H17 119.6
C12 C17 H17 119.6

loop_
_geom_bond_atom_site_label_1
_geom_bond_atom_site_label_2
_geom_bond_distance
O1 C1 1.231(3)
O2 C8 1.223(3)
N1 C1 1.359(3)
N1 C5 1.461(3)
N1 C2 1.477(3)
N2 C7 1.431(3)
N2 C3 1.451(2)
N2 C4 1.471(3)
N3 C2 1.438(3)
N3 C3 1.449(3)
N3 C9 1.468(3)
N4 C8 1.363(3)
N4 C10 1.465(3)
N4 C7 1.475(3)
C1 C4 1.546(3)
C2 H2A 0.9900
C2 H2B 0.9900
C3 H3A 0.9900
C3 H3B 0.9900
C4 C6 1.527(3)
C4 H4 1.0000
C5 H5A 0.9800
C5 H5B 0.9800
C5 H5C 0.9800
C6 H6A 0.9800
C6 H6B 0.9800
C6 H6C 0.9800
C7 H7A 0.9900
C7 H7B 0.9900
C8 C9 1.557(3)
C9 C11 1.536(3)
C9 H9 1.0000
C10 H10A 0.9800
C10 H10B 0.9800
C10 H10C 0.9800
C11 C12 1.508(3)
C11 H11A 0.9900
C11 H11B 0.9900
C12 C13 1.390(3)
C12 C17 1.396(3)
C13 C14 1.396(3)
C13 H13 0.9500
C14 C15 1.385(3)
C14 H14 0.9500
C15 C16 1.386(3)
C15 H15 0.9500
C16 C17 1.393(3)
C16 H16 0.9500
C17 H17 0.9500

loop_
_geom_torsion_atom_site_label_1
_geom_torsion_atom_site_label_2
_geom_torsion_atom_site_label_3
_geom_torsion_atom_site_label_4
_geom_torsion
C5 N1 C1 O1 0.6(3)
C2 N1 C1 O1 177.3(2)
C5 N1 C1 C4 178.57(19)
C2 N1 C1 C4 -4.8(3)
C3 N3 C2 N1 79.0(2)
C9 N3 C2 N1 -56.8(2)
C1 N1 C2 N3 -56.7(3)
C5 N1 C2 N3 120.0(2)
C2 N3 C3 N2 -69.2(2)
C9 N3 C3 N2 68.3(2)
C7 N2 C3 N3 -69.4(2)
C4 N2 C3 N3 67.4(2)
C7 N2 C4 C6 -67.2(2)
C3 N2 C4 C6 157.97(18)
C7 N2 C4 C1 58.0(2)
C3 N2 C4 C1 -76.8(2)
O1 C1 C4 N2 -120.8(2)
N1 C1 C4 N2 61.3(2)
O1 C1 C4 C6 5.0(3)
N1 C1 C4 C6 -172.92(19)
C3 N2 C7 N4 79.4(2)
C4 N2 C7 N4 -55.9(2)
C8 N4 C7 N2 -59.6(3)
C10 N4 C7 N2 122.4(2)
C10 N4 C8 O2 -1.2(3)
C7 N4 C8 O2 -179.19(19)
C10 N4 C8 C9 176.99(19)
C7 N4 C8 C9 -1.0(3)
C2 N3 C9 C11 -67.3(2)
C3 N3 C9 C11 157.05(16)
C2 N3 C9 C8 58.4(2)
C3 N3 C9 C8 -77.2(2)
O2 C8 C9 N3 -122.9(2)
N4 C8 C9 N3 58.9(2)
O2 C8 C9 C11 3.5(3)
N4 C8 C9 C11 -174.68(17)
N3 C9 C11 C12 -67.5(2)
C8 C9 C11 C12 162.82(18)
C9 C11 C12 C13 84.9(2)
C9 C11 C12 C17 -93.3(2)
C17 C12 C13 C14 0.6(3)
C11 C12 C13 C14 -177.70(19)
C12 C13 C14 C15 -0.4(3)
C13 C14 C15 C16 -0.3(3)
C14 C15 C16 C17 0.8(3)
C15 C16 C17 C12 -0.6(3)
C13 C12 C17 C16 -0.1(3)
C11 C12 C17 C16 178.3(2)
